data_7106096
loop_
_publ_author_name
'Ernesto Rufino-Felipe'
'Miguel-Angel Munoz-Hernandez'

_publ_section_title
;
 Steric control of conformation in self-assembly metallacalix[4]arenes
 derived from AlMe3 or GaMe3 with benzimidazolyl ligands
;
_journal_name_full Chem.Commun.
_journal_page_first 3210
_journal_paper_doi 10.1039/c0cc05438k
_journal_volume 47
_journal_year 2011
_chemical_formula_sum 'C76 H88 Al4 N8'
_chemical_formula_weight 1221.46
_chemical_name_systematic
;

?

;
_space_group_IT_number 114
_symmetry_cell_setting tetragonal
_symmetry_space_group_name_Hall 'P -4 2n'
_symmetry_space_group_name_H-M 'P -4 21 c'
_atom_sites_solution_hydrogens geom
_atom_sites_solution_primary direct
_atom_sites_solution_secondary difmap
_audit_creation_method SHELXL-97
_cell_angle_alpha 90.00
_cell_angle_beta 90.00
_cell_angle_gamma 90.00
_cell_formula_units_Z 2
_cell_length_a 16.6460(18)
_cell_length_b 16.6460(18)
_cell_length_c 12.909(2)
_cell_measurement_temperature 173(2)
_cell_volume 3576.9(8)
_computing_cell_refinement 'Bruker SMART'
_computing_data_collection 'Bruker SMART'
_computing_data_reduction 'Bruker SHELXTL'
_computing_molecular_graphics 'Bruker SHELXTL'
_computing_publication_material 'Bruker SHELXTL'
_computing_structure_refinement 'SHELXL-97 (Sheldrick, 1997)'
_computing_structure_solution 'SHELXS-97 (Sheldrick, 1990)'
_diffrn_ambient_temperature 173(2)
_diffrn_measured_fraction_theta_full 0.996
_diffrn_measured_fraction_theta_max 0.996
_diffrn_measurement_device_type 'CCD area detector'
_diffrn_measurement_method 'phi and omega scans'
_diffrn_radiation_monochromator graphite
_diffrn_radiation_source 'fine-focus sealed tube'
_diffrn_radiation_type MoK\a
_diffrn_radiation_wavelength 0.71073
_diffrn_reflns_av_R_equivalents 0.0506
_diffrn_reflns_av_sigmaI/netI 0.0414
_diffrn_reflns_limit_h_max 19
_diffrn_reflns_limit_h_min -19
_diffrn_reflns_limit_k_max 15
_diffrn_reflns_limit_k_min -19
_diffrn_reflns_limit_l_max 14
_diffrn_reflns_limit_l_min -15
_diffrn_reflns_number 16006
_diffrn_reflns_theta_full 25.09
_diffrn_reflns_theta_max 25.09
_diffrn_reflns_theta_min 1.73
_exptl_absorpt_coefficient_mu 0.112
_exptl_absorpt_correction_T_max 0.9704
_exptl_absorpt_correction_T_min 0.9598
_exptl_absorpt_correction_type numerical
_exptl_crystal_colour colorless
_exptl_crystal_density_diffrn 1.134
_exptl_crystal_density_meas 1.134
_exptl_crystal_density_method 'not measured'
_exptl_crystal_description rectangular
_exptl_crystal_F_000 1304
_exptl_crystal_size_max 0.37
_exptl_crystal_size_mid 0.28
_exptl_crystal_size_min 0.27
_refine_diff_density_max 0.257
_refine_diff_density_min -0.128
_refine_diff_density_rms 0.040
_refine_ls_abs_structure_details 'Flack H D (1983), Acta Cryst. A39, 876-881'
_refine_ls_abs_structure_Flack 0(4)
_refine_ls_extinction_method none
_refine_ls_goodness_of_fit_ref 1.061
_refine_ls_hydrogen_treatment constr
_refine_ls_matrix_type full
_refine_ls_number_parameters 225
_refine_ls_number_reflns 3155
_refine_ls_number_restraints 86
_refine_ls_restrained_S_all 1.050
_refine_ls_R_factor_all 0.0441
_refine_ls_R_factor_gt 0.0390
_refine_ls_shift/su_max 0.002
_refine_ls_shift/su_mean 0.000
_refine_ls_structure_factor_coef Fsqd
_refine_ls_weighting_details 'calc w=1/[\s^2^(Fo^2^)+(0.0530P)^2^+0.5297P] where P=(Fo^2^+2Fc^2^)/3'
_refine_ls_weighting_scheme calc
_refine_ls_wR_factor_gt 0.0930
_refine_ls_wR_factor_ref 0.0963
_reflns_number_gt 2921
_reflns_number_total 3155
_reflns_threshold_expression >2sigma(I)
_cod_data_source_file C0CC05438K.TXT
_cod_data_source_block complex_3
_cod_depositor_comments
;
The following automatic conversions were performed:

'_symmetry_cell_setting' value 'Tetragonal' changed to 'tetragonal'
according to the built-in table from CIF Core dictionary named
'cif_core.dic' version 2.4.1 from 2010-06-29.

Automatic conversion script
Id: cif_fix_values 1646 2011-03-28 12:23:43Z adriana 
;
_cod_original_cell_volume 3577.0(8)
_cod_original_sg_symbol_H-M P-42(1)c
_cod_database_code 7106096

loop_
_symmetry_equiv_pos_as_xyz
'x, y, z'
'-x, -y, z'
'y, -x, -z'
'-y, x, -z'
'-x+1/2, y+1/2, -z+1/2'
'x+1/2, -y+1/2, -z+1/2'
'-y+1/2, -x+1/2, z+1/2'
'y+1/2, x+1/2, z+1/2'

loop_
_atom_site_label
_atom_site_type_symbol
_atom_site_fract_x
_atom_site_fract_y
_atom_site_fract_z
_atom_site_U_iso_or_equiv
_atom_site_adp_type
_atom_site_occupancy
_atom_site_symmetry_multiplicity
_atom_site_calc_flag
_atom_site_refinement_flags
_atom_site_disorder_assembly
_atom_site_disorder_group
Al1 Al 0.70696(3) 0.63769(3) 0.97642(5) 0.01880(16) Uani 1 1 d . . .
N1 N 0.69619(9) 0.53307(9) 1.04062(13) 0.0189(4) Uani 1 1 d . . .
N2 N 0.59648(9) 0.66248(10) 0.93854(13) 0.0202(4) Uani 1 1 d . . .
C1 C 0.63055(15) 0.46577(13) 0.89053(17) 0.0289(5) Uani 1 1 d . . .
H1A H 0.5718 0.4690 0.8928 0.145(19) Uiso 1 1 calc R . .
H1B H 0.6466 0.4157 0.8563 0.079(11) Uiso 1 1 calc R . .
H1C H 0.6518 0.5117 0.8517 0.067(9) Uiso 1 1 calc R . .
C2 C 0.66310(11) 0.46711(12) 0.99815(15) 0.0184(4) Uani 1 1 d . . .
C3 C 0.72004(12) 0.50972(11) 1.13995(16) 0.0193(4) Uani 1 1 d . . .
C4 C 0.75973(13) 0.55184(12) 1.21796(17) 0.0261(5) Uani 1 1 d . . .
H4 H 0.7752 0.6063 1.2086 0.013(5) Uiso 1 1 calc R . .
C5 C 0.77575(15) 0.51200(13) 1.30892(17) 0.0316(5) Uani 1 1 d . . .
H5 H 0.8028 0.5394 1.3632 0.021(5) Uiso 1 1 calc R . .
C6 C 0.57035(12) 0.69838(12) 0.84633(16) 0.0198(4) Uani 1 1 d . . .
C7 C 0.61025(13) 0.71441(14) 0.75382(16) 0.0287(5) Uani 1 1 d . . .
H7 H 0.6647 0.6993 0.7439 0.026(6) Uiso 1 1 calc R . .
C8 C 0.56744(13) 0.75317(15) 0.67708(18) 0.0330(6) Uani 1 1 d . . .
H8 H 0.5931 0.7647 0.6130 0.045(8) Uiso 1 1 calc R . .
C9 C 0.73763(14) 0.72048(13) 1.07606(17) 0.0298(5) Uani 1 1 d . . .
H9A H 0.7933 0.7117 1.0981 0.045(7) Uiso 1 1 calc R . .
H9B H 0.7021 0.7177 1.1365 0.054(8) Uiso 1 1 calc R . .
H9C H 0.7329 0.7735 1.0436 0.047(7) Uiso 1 1 calc R . .
C10 C 0.77773(12) 0.62657(14) 0.85660(17) 0.0276(5) Uani 1 1 d . . .
H10A H 0.7527 0.5908 0.8056 0.047(8) Uiso 1 1 calc R . .
H10B H 0.8293 0.6039 0.8788 0.033(6) Uiso 1 1 calc R . .
H10C H 0.7867 0.6795 0.8253 0.046(7) Uiso 1 1 calc R . .
C11 C 0.8095(3) 0.87696(18) 0.8606(2) 0.0752(12) Uani 1 1 d DU . .
H11 H 0.8113 0.8214 0.8440 0.069(10) Uiso 1 1 calc R . .
C12 C 0.8791(3) 0.91823(18) 0.8739(2) 0.0666(10) Uani 1 1 d DU . .
H12 H 0.9293 0.8918 0.8661 0.072(11) Uiso 1 1 calc R . .
C13 C 0.8765(2) 0.99833(18) 0.8989(2) 0.0639(9) Uani 1 1 d DU . .
H13 H 0.9251 1.0273 0.9089 0.082(12) Uiso 1 1 calc R . .
C14 C 0.8040(2) 1.03661(16) 0.9095(2) 0.0587(9) Uani 1 1 d DU . .
H14 H 0.8027 1.0920 0.9269 0.055(8) Uiso 1 1 calc R . .
C15 C 0.7336(2) 0.99588(18) 0.8952(2) 0.0604(9) Uani 1 1 d DU . .
H15 H 0.6835 1.0226 0.9018 0.096(14) Uiso 1 1 calc R . .
C16 C 0.7367(3) 0.9145(2) 0.8708(2) 0.0698(10) Uani 1 1 d DU . .
H16 H 0.6884 0.8850 0.8612 0.076(11) Uiso 1 1 calc R . .
C17 C 0.9604(3) 0.4914(3) 0.1102(3) 0.114(2) Uani 1 1 d DU . .
H17 H 0.9325 0.4859 0.1741 0.123(16) Uiso 1 1 calc R . .
C18 C 0.9195(3) 0.4820(3) 0.0177(3) 0.0923(14) Uani 1 1 d DU . .
H18 H 0.8638 0.4695 0.0176 0.084(12) Uiso 1 1 calc R . .
C19 C 0.9602(2) 0.4908(2) -0.0736(3) 0.0803(13) Uani 1 1 d DU . .
H19 H 0.9327 0.4840 -0.1375 0.082(11) Uiso 1 1 calc R . .

loop_
_atom_site_aniso_label
_atom_site_aniso_U_11
_atom_site_aniso_U_22
_atom_site_aniso_U_33
_atom_site_aniso_U_23
_atom_site_aniso_U_13
_atom_site_aniso_U_12
Al1 0.0183(3) 0.0194(3) 0.0187(3) 0.0027(3) -0.0014(3) -0.0013(2)
N1 0.0193(8) 0.0213(8) 0.0161(9) 0.0013(7) -0.0019(7) -0.0005(7)
N2 0.0193(8) 0.0229(9) 0.0185(9) 0.0034(7) -0.0002(7) 0.0025(7)
C1 0.0388(13) 0.0255(12) 0.0223(12) 0.0023(9) -0.0108(10) -0.0032(10)
C2 0.0200(10) 0.0192(9) 0.0160(11) 0.0003(7) -0.0005(8) 0.0001(7)
C3 0.0180(10) 0.0207(10) 0.0190(10) 0.0024(8) -0.0012(8) 0.0024(8)
C4 0.0330(12) 0.0194(11) 0.0259(12) -0.0001(9) -0.0058(10) -0.0042(9)
C5 0.0428(14) 0.0296(12) 0.0225(12) -0.0024(9) -0.0133(11) -0.0057(10)
C6 0.0214(10) 0.0208(10) 0.0171(10) 0.0023(8) -0.0018(8) 0.0024(8)
C7 0.0214(11) 0.0398(13) 0.0250(12) 0.0069(10) 0.0042(9) 0.0051(10)
C8 0.0260(12) 0.0516(15) 0.0214(12) 0.0134(11) 0.0037(9) 0.0025(11)
C9 0.0389(13) 0.0248(11) 0.0257(13) 0.0012(9) -0.0058(10) -0.0068(10)
C10 0.0226(11) 0.0327(12) 0.0276(12) 0.0059(10) 0.0035(9) 0.0026(10)
C11 0.166(4) 0.0319(16) 0.0282(16) 0.0003(13) 0.016(2) -0.001(2)
C12 0.128(3) 0.0398(17) 0.0316(17) -0.0036(13) -0.0184(19) 0.0206(19)
C13 0.101(3) 0.0472(17) 0.0432(18) -0.0082(14) -0.0350(18) 0.0178(18)
C14 0.102(3) 0.0333(15) 0.0406(16) -0.0009(13) -0.0293(17) 0.0099(16)
C15 0.097(3) 0.0499(17) 0.0338(16) 0.0080(14) -0.0041(17) 0.0000(18)
C16 0.123(3) 0.0532(19) 0.0335(18) 0.0015(14) 0.011(2) -0.030(2)
C17 0.126(4) 0.164(5) 0.051(2) 0.017(3) 0.017(2) 0.109(4)
C18 0.083(3) 0.128(3) 0.066(2) 0.018(2) 0.011(2) 0.070(2)
C19 0.077(2) 0.114(3) 0.050(2) 0.000(2) -0.0057(17) 0.066(2)

loop_
_atom_type_symbol
_atom_type_description
_atom_type_scat_dispersion_real
_atom_type_scat_dispersion_imag
_atom_type_scat_source
C C 0.0033 0.0016 'International Tables Vol C Tables 4.2.6.8 and 6.1.1.4'
H H 0.0000 0.0000 'International Tables Vol C Tables 4.2.6.8 and 6.1.1.4'
N N 0.0061 0.0033 'International Tables Vol C Tables 4.2.6.8 and 6.1.1.4'
Al Al 0.0645 0.0514 'International Tables Vol C Tables 4.2.6.8 and 6.1.1.4'

loop_
_geom_angle_atom_site_label_1
_geom_angle_atom_site_label_2
_geom_angle_atom_site_label_3
_geom_angle
_geom_angle_site_symmetry_1
_geom_angle_site_symmetry_3
_geom_angle_publ_flag
N1 Al1 N2 102.16(7) . . ?
N1 Al1 C9 112.14(8) . . ?
N2 Al1 C9 105.23(9) . . ?
N1 Al1 C10 108.03(8) . . ?
N2 Al1 C10 113.01(8) . . ?
C9 Al1 C10 115.51(10) . . ?
C2 N1 C3 105.26(15) . . ?
C2 N1 Al1 126.68(13) . . ?
C3 N1 Al1 128.05(13) . . ?
C2 N2 C6 105.68(16) 4_657 . ?
C2 N2 Al1 126.56(14) 4_657 . ?
C6 N2 Al1 126.65(13) . . ?
N2 C2 N1 113.59(16) 3_567 . ?
N2 C2 C1 123.69(18) 3_567 . ?
N1 C2 C1 122.72(18) . . ?
C6 C3 C4 120.83(19) 3_567 . ?
C6 C3 N1 108.02(17) 3_567 . ?
C4 C3 N1 131.14(18) . . ?
C5 C4 C3 117.81(19) . . ?
C4 C5 C8 121.3(2) . 3_567 ?
C3 C6 C7 121.07(19) 4_657 . ?
C3 C6 N2 107.44(17) 4_657 . ?
C7 C6 N2 131.48(18) . . ?
C8 C7 C6 117.32(19) . . ?
C7 C8 C5 121.7(2) . 4_657 ?
C12 C11 C16 120.8(3) . . ?
C11 C12 C13 119.6(4) . . ?
C12 C13 C14 120.2(4) . . ?
C15 C14 C13 120.7(3) . . ?
C14 C15 C16 118.8(3) . . ?
C11 C16 C15 119.9(3) . . ?
C17 C17 C18 120.3(3) 2_765 . ?
C19 C18 C17 119.2(4) . . ?
C19 C19 C18 120.5(3) 2_765 . ?

loop_
_geom_bond_atom_site_label_1
_geom_bond_atom_site_label_2
_geom_bond_distance
_geom_bond_site_symmetry_2
_geom_bond_publ_flag
Al1 N1 1.9369(17) . ?
Al1 N2 1.9471(17) . ?
Al1 C9 1.953(2) . ?
Al1 C10 1.953(2) . ?
N1 C2 1.345(3) . ?
N1 C3 1.397(3) . ?
N2 C2 1.337(3) 4_657 ?
N2 C6 1.401(3) . ?
C1 C2 1.491(3) . ?
C2 N2 1.337(3) 3_567 ?
C3 C6 1.392(3) 3_567 ?
C3 C4 1.394(3) . ?
C4 C5 1.375(3) . ?
C5 C8 1.387(3) 3_567 ?
C6 C3 1.392(3) 4_657 ?
C6 C7 1.392(3) . ?
C7 C8 1.380(3) . ?
C8 C5 1.387(3) 4_657 ?
C11 C12 1.358(5) . ?
C11 C16 1.369(5) . ?
C12 C13 1.372(4) . ?
C13 C14 1.372(5) . ?
C14 C15 1.366(4) . ?
C15 C16 1.392(4) . ?
C17 C17 1.350(10) 2_765 ?
C17 C18 1.384(5) . ?
C18 C19 1.368(5) . ?
C19 C19 1.360(8) 2_765 ?

loop_
_geom_torsion_atom_site_label_1
_geom_torsion_atom_site_label_2
_geom_torsion_atom_site_label_3
_geom_torsion_atom_site_label_4
_geom_torsion
_geom_torsion_site_symmetry_1
_geom_torsion_site_symmetry_2
_geom_torsion_site_symmetry_3
_geom_torsion_site_symmetry_4
_geom_torsion_publ_flag
N2 Al1 N1 C2 55.69(17) . . . . ?
C9 Al1 N1 C2 167.89(16) . . . . ?
C10 Al1 N1 C2 -63.69(18) . . . . ?
N2 Al1 N1 C3 -123.78(16) . . . . ?
C9 Al1 N1 C3 -11.58(19) . . . . ?
C10 Al1 N1 C3 116.84(17) . . . . ?
N1 Al1 N2 C2 54.74(17) . . . 4_657 ?
C9 Al1 N2 C2 -62.53(18) . . . 4_657 ?
C10 Al1 N2 C2 170.55(16) . . . 4_657 ?
N1 Al1 N2 C6 -139.06(16) . . . . ?
C9 Al1 N2 C6 103.67(17) . . . . ?
C10 Al1 N2 C6 -23.25(19) . . . . ?
C3 N1 C2 N2 0.8(2) . . . 3_567 ?
Al1 N1 C2 N2 -178.77(12) . . . 3_567 ?
C3 N1 C2 C1 -179.10(19) . . . . ?
Al1 N1 C2 C1 1.3(3) . . . . ?
C2 N1 C3 C6 -1.2(2) . . . 3_567 ?
Al1 N1 C3 C6 178.40(13) . . . 3_567 ?
C2 N1 C3 C4 177.8(2) . . . . ?
Al1 N1 C3 C4 -2.7(3) . . . . ?
C6 C3 C4 C5 -0.8(3) 3_567 . . . ?
N1 C3 C4 C5 -179.6(2) . . . . ?
C3 C4 C5 C8 -0.1(4) . . . 3_567 ?
C2 N2 C6 C3 0.6(2) 4_657 . . 4_657 ?
Al1 N2 C6 C3 -167.88(13) . . . 4_657 ?
C2 N2 C6 C7 179.6(2) 4_657 . . . ?
Al1 N2 C6 C7 11.1(3) . . . . ?
C3 C6 C7 C8 0.6(3) 4_657 . . . ?
N2 C6 C7 C8 -178.2(2) . . . . ?
C6 C7 C8 C5 0.3(4) . . . 4_657 ?
C16 C11 C12 C13 0.6(5) . . . . ?
C11 C12 C13 C14 -0.5(5) . . . . ?
C12 C13 C14 C15 -0.2(5) . . . . ?
C13 C14 C15 C16 0.7(4) . . . . ?
C12 C11 C16 C15 0.0(5) . . . . ?
C14 C15 C16 C11 -0.6(5) . . . . ?
C17 C17 C18 C19 -0.5(8) 2_765 . . . ?
C17 C18 C19 C19 -0.5(7) . . . 2_765 ?
